data_7026213
loop_
_publ_author_name
'Gunari, Parag'
's/o Krishnasamy, Suresh'
'Bai, Shi-Qiang'
'Hor, T. S. Andy'

_publ_section_title
;
 Crystallographic identification of an unusual homoleptic palladium
 citrate [Na(OH2)6]&#x00B7;{[Na3(OH2)8]3[NaPd3(C6H4O7)3]2}&#x00B7;(H2O)
 stabilised by intermetallic aggregation with sodium and heavy hydration
;
_journal_issue 40
_journal_name_full 'Dalton Transactions'
_journal_page_first 9462
_journal_paper_doi 10.1039/c0dt00273a
_journal_volume 39
_journal_year 2010
_chemical_formula_sum 'C18 H43 Na6 O36.5 Pd3'
_chemical_formula_weight 1300.66
_chemical_name_systematic
;
?
;
_space_group_IT_number 148
_symmetry_cell_setting trigonal
_symmetry_space_group_name_Hall '-R 3'
_symmetry_space_group_name_H-M 'R -3 :H'
_atom_sites_solution_hydrogens geom
_atom_sites_solution_primary direct
_atom_sites_solution_secondary difmap
_audit_creation_method SHELXL-97
_cell_angle_alpha 90.00
_cell_angle_beta 90.00
_cell_angle_gamma 120.00
_cell_formula_units_Z 6
_cell_length_a 15.8632(6)
_cell_length_b 15.8632(6)
_cell_length_c 28.772(2)
_cell_measurement_reflns_used 4515
_cell_measurement_temperature 295(2)
_cell_measurement_theta_max 27.43
_cell_measurement_theta_min 2.57
_cell_volume 6270.2(5)
_computing_cell_refinement 'Bruker SMART'
_computing_data_collection 'Bruker SMART'
_computing_data_reduction 'Bruker SAINT'
_computing_molecular_graphics 'Bruker SHELXTL'
_computing_publication_material 'Bruker SHELXTL'
_computing_structure_refinement 'SHELXL-97 (Sheldrick, 1997)'
_computing_structure_solution 'SHELXS-97 (Sheldrick, 1990)'
_diffrn_ambient_temperature 295(2)
_diffrn_measured_fraction_theta_full 1.000
_diffrn_measured_fraction_theta_max 1.000
_diffrn_measurement_device_type 'CCD area detector'
_diffrn_measurement_method 'phi and omega scans'
_diffrn_radiation_monochromator graphite
_diffrn_radiation_source 'fine-focus sealed tube'
_diffrn_radiation_type MoK\a
_diffrn_radiation_wavelength 0.71073
_diffrn_reflns_av_R_equivalents 0.0409
_diffrn_reflns_av_sigmaI/netI 0.0312
_diffrn_reflns_limit_h_max 14
_diffrn_reflns_limit_h_min -18
_diffrn_reflns_limit_k_max 18
_diffrn_reflns_limit_k_min -12
_diffrn_reflns_limit_l_max 33
_diffrn_reflns_limit_l_min -34
_diffrn_reflns_number 11706
_diffrn_reflns_theta_full 24.99
_diffrn_reflns_theta_max 24.99
_diffrn_reflns_theta_min 2.05
_exptl_absorpt_coefficient_mu 1.454
_exptl_absorpt_correction_T_max 0.8925
_exptl_absorpt_correction_T_min 0.8223
_exptl_absorpt_correction_type multi-scan
_exptl_absorpt_process_details 'Not Measured'
_exptl_crystal_colour Colourless
_exptl_crystal_density_diffrn 2.067
_exptl_crystal_density_meas ?
_exptl_crystal_density_method 'not measured'
_exptl_crystal_description block
_exptl_crystal_F_000 3882
_exptl_crystal_size_max 0.14
_exptl_crystal_size_mid 0.14
_exptl_crystal_size_min 0.08
_refine_diff_density_max 0.825
_refine_diff_density_min -2.009
_refine_diff_density_rms 0.129
_refine_ls_extinction_method none
_refine_ls_goodness_of_fit_ref 1.302
_refine_ls_hydrogen_treatment mixed
_refine_ls_matrix_type full
_refine_ls_number_parameters 242
_refine_ls_number_reflns 2452
_refine_ls_number_restraints 16
_refine_ls_restrained_S_all 1.298
_refine_ls_R_factor_all 0.0625
_refine_ls_R_factor_gt 0.0579
_refine_ls_shift/su_max 0.007
_refine_ls_shift/su_mean 0.000
_refine_ls_structure_factor_coef Fsqd
_refine_ls_weighting_details 'calc w=1/[\s^2^(Fo^2^)+(0.0152P)^2^+146.1366P] where P=(Fo^2^+2Fc^2^)/3'
_refine_ls_weighting_scheme calc
_refine_ls_wR_factor_gt 0.1106
_refine_ls_wR_factor_ref 0.1123
_reflns_number_gt 2304
_reflns_number_total 2452
_reflns_threshold_expression >2sigma(I)
_cod_data_source_file c0dt00273a.txt
_cod_data_source_block a7001
_cod_depositor_comments
;
The following automatic conversions were performed:

'_symmetry_cell_setting' value 'Trigonal' changed to 'trigonal'
according to /home/saulius/struct/CIF-dictionaries/cif_core.dic
dictionary named 'cif_core.dic' version 2.4.2 from
2011-04-26.

'_exptl_absorpt_correction_type' value 'Multi-scan'
changed to 'multi-scan' according to
/home/saulius/struct/CIF-dictionaries/cif_core.dic dictionary named
'cif_core.dic' version 2.4.2 from 2011-04-26.

Automatic conversion script
Id: cif_fix_values 1891 2012-01-12 08:04:46Z andrius 

The following automatic conversions were performed:

'_exptl_crystal_density_meas' value 'Not Measured' was changed to '?'
- the value is perceived as not measured.

Automatic conversion script
Id: cif_fix_values 3008 2015-01-20 13:52:24Z robertas 
;
_cod_original_cell_volume 6270.1(6)
_cod_original_sg_symbol_H-M R-3
_cod_original_formula_sum 'C18 H43 Na6 O36.50 Pd3'
_cod_database_code 7026213

loop_
_symmetry_equiv_pos_as_xyz
'x, y, z'
'-y, x-y, z'
'-x+y, -x, z'
'x+2/3, y+1/3, z+1/3'
'-y+2/3, x-y+1/3, z+1/3'
'-x+y+2/3, -x+1/3, z+1/3'
'x+1/3, y+2/3, z+2/3'
'-y+1/3, x-y+2/3, z+2/3'
'-x+y+1/3, -x+2/3, z+2/3'
'-x, -y, -z'
'y, -x+y, -z'
'x-y, x, -z'
'-x+2/3, -y+1/3, -z+1/3'
'y+2/3, -x+y+1/3, -z+1/3'
'x-y+2/3, x+1/3, -z+1/3'
'-x+1/3, -y+2/3, -z+2/3'
'y+1/3, -x+y+2/3, -z+2/3'
'x-y+1/3, x+2/3, -z+2/3'

loop_
_atom_site_label
_atom_site_type_symbol
_atom_site_fract_x
_atom_site_fract_y
_atom_site_fract_z
_atom_site_U_iso_or_equiv
_atom_site_adp_type
_atom_site_occupancy
_atom_site_symmetry_multiplicity
_atom_site_calc_flag
_atom_site_refinement_flags
O1S O 0.8089(7) 0.9336(8) 0.3789(4) 0.103(3) Uani 1 1 d D
H1X H 0.866(6) 0.947(12) 0.366(4) 0.124 Uiso 1 1 d D
H1Y H 0.827(9) 0.934(11) 0.4086(14) 0.124 Uiso 1 1 d D
O2S O 0.5808(5) 0.6740(6) 0.3727(2) 0.0606(18) Uani 1 1 d D
H2X H 0.597(6) 0.660(7) 0.4003(18) 0.073 Uiso 1 1 d D
H2Y H 0.5161(16) 0.637(6) 0.375(3) 0.073 Uiso 1 1 d D
O3S O 0.6222(8) 0.4937(8) 0.3401(3) 0.098(3) Uani 1 1 d D
H3X H 0.620(10) 0.506(9) 0.3703(14) 0.117 Uiso 1 1 d D
H3Y H 0.632(13) 0.443(8) 0.343(4) 0.117 Uiso 1 1 d D
O4S O 0.4250(6) 0.4879(7) 0.2962(3) 0.089(3) Uani 1 1 d D
H4X H 0.406(8) 0.472(8) 0.3258(13) 0.107 Uiso 1 1 d D
H4Y H 0.372(6) 0.439(7) 0.283(3) 0.107 Uiso 1 1 d D
O5S O 0.1918(5) 0.5369(5) 0.1278(3) 0.0614(19) Uani 1 1 d D
H5X H 0.208(7) 0.491(5) 0.131(3) 0.074 Uiso 1 1 d D
H5Y H 0.235(6) 0.572(6) 0.105(3) 0.074 Uiso 1 1 d D
Pd1 Pd 0.97793(4) 0.87289(4) 0.138236(18) 0.02086(17) Uani 1 1 d .
Na1 Na 1.0000 1.0000 0.23679(18) 0.0326(12) Uani 1 3 d S
Na2 Na 0.6667 0.8333 0.3333 0.0622(15) Uani 1 2 d S
Na3 Na 0.5855(3) 0.6081(3) 0.29260(14) 0.0724(13) Uani 1 1 d .
Na4 Na 0.3333 0.6667 0.1667 0.052(2) Uani 1 6 d S
O1 O 0.8551(3) 0.7719(3) 0.10740(17) 0.0275(11) Uani 1 1 d .
O2 O 0.6964(4) 0.7018(4) 0.1150(2) 0.0458(15) Uani 1 1 d .
O3 O 0.8909(6) 0.8589(7) 0.2731(3) 0.046(4) Uani 0.74(3) 1 d PD
O3X O 0.857(2) 0.8907(13) 0.2706(9) 0.042(9) Uiso 0.26(3) 1 d PD
O4 O 0.7341(4) 0.7565(4) 0.2882(2) 0.0478(15) Uani 1 1 d .
O5 O 0.7636(3) 0.9407(4) 0.10927(18) 0.0310(12) Uani 1 1 d .
O6 O 0.6083(4) 0.8625(4) 0.1267(2) 0.0466(15) Uani 1 1 d .
O7 O 0.8880(3) 0.9082(3) 0.17102(16) 0.0211(10) Uani 1 1 d .
C1 C 0.7941(5) 0.8202(5) 0.1736(2) 0.0244(15) Uani 1 1 d .
C2 C 0.7785(5) 0.7603(5) 0.1290(3) 0.0272(16) Uani 1 1 d .
C3 C 0.7952(6) 0.7546(6) 0.2131(3) 0.0335(18) Uani 1 1 d .
H3B H 0.849(6) 0.748(6) 0.206(3) 0.040 Uiso 1 1 d .
H3A H 0.739(6) 0.697(6) 0.209(3) 0.040 Uiso 1 1 d .
C4 C 0.8035(6) 0.7981(7) 0.2616(3) 0.045(2) Uani 1 1 d D
C5 C 0.7137(5) 0.8443(5) 0.1792(3) 0.0284(16) Uani 1 1 d .
H5B H 0.654(6) 0.787(6) 0.188(3) 0.034 Uiso 1 1 d .
H5A H 0.738(5) 0.883(6) 0.210(3) 0.034 Uiso 1 1 d .
C6 C 0.6923(5) 0.8833(5) 0.1364(3) 0.0309(17) Uani 1 1 d .
O6S O 0.3333 0.6667 0.0141(8) 0.102(11) Uani 0.50 3 d SP

loop_
_atom_site_aniso_label
_atom_site_aniso_U_11
_atom_site_aniso_U_22
_atom_site_aniso_U_33
_atom_site_aniso_U_23
_atom_site_aniso_U_13
_atom_site_aniso_U_12
O1S 0.098(7) 0.110(7) 0.103(7) 0.002(7) -0.039(6) 0.052(7)
O2S 0.053(4) 0.076(5) 0.055(4) 0.016(4) 0.002(3) 0.034(4)
O3S 0.102(7) 0.127(9) 0.060(5) -0.008(5) 0.004(5) 0.054(7)
O4S 0.068(5) 0.094(7) 0.061(5) -0.002(5) 0.018(4) 0.006(5)
O5S 0.055(4) 0.044(4) 0.085(6) -0.002(4) -0.008(4) 0.024(3)
Pd1 0.0198(3) 0.0193(3) 0.0239(3) -0.0016(2) 0.0000(2) 0.0101(2)
Na1 0.0295(16) 0.0295(16) 0.039(3) 0.000 0.000 0.0147(8)
Na2 0.089(4) 0.061(3) 0.054(3) -0.005(3) -0.001(3) 0.050(3)
Na3 0.056(2) 0.066(3) 0.053(2) -0.009(2) 0.0098(19) -0.002(2)
Na4 0.039(3) 0.039(3) 0.076(7) 0.000 0.000 0.0197(14)
O1 0.027(3) 0.025(3) 0.029(3) -0.009(2) -0.007(2) 0.012(2)
O2 0.034(3) 0.044(3) 0.048(4) -0.013(3) -0.010(3) 0.011(3)
O3 0.038(5) 0.040(6) 0.039(5) 0.006(4) -0.010(4) 0.003(4)
O4 0.043(3) 0.049(4) 0.041(3) 0.003(3) 0.006(3) 0.015(3)
O5 0.024(3) 0.031(3) 0.033(3) -0.001(2) -0.008(2) 0.010(2)
O6 0.032(3) 0.048(4) 0.057(4) 0.004(3) -0.008(3) 0.018(3)
O7 0.014(2) 0.018(2) 0.028(2) -0.0013(19) 0.0001(19) 0.0055(19)
C1 0.017(3) 0.023(4) 0.027(4) 0.004(3) 0.004(3) 0.005(3)
C2 0.026(4) 0.030(4) 0.031(4) -0.001(3) -0.002(3) 0.018(3)
C3 0.030(4) 0.031(4) 0.039(5) 0.004(4) -0.001(4) 0.015(4)
C4 0.039(5) 0.048(5) 0.027(4) 0.005(4) -0.005(4) 0.004(4)
C5 0.025(4) 0.022(4) 0.036(4) -0.002(3) 0.002(3) 0.010(3)
C6 0.028(4) 0.026(4) 0.036(4) -0.011(3) -0.005(3) 0.011(3)
O6S 0.142(18) 0.142(18) 0.022(13) 0.000 0.000 0.071(9)

loop_
_atom_type_symbol
_atom_type_description
_atom_type_scat_dispersion_real
_atom_type_scat_dispersion_imag
_atom_type_scat_source
C C 0.0033 0.0016 'International Tables Vol C Tables 4.2.6.8 and 6.1.1.4'
H H 0.0000 0.0000 'International Tables Vol C Tables 4.2.6.8 and 6.1.1.4'
O O 0.0106 0.0060 'International Tables Vol C Tables 4.2.6.8 and 6.1.1.4'
Na Na 0.0362 0.0249 'International Tables Vol C Tables 4.2.6.8 and 6.1.1.4'
Pd Pd -0.9988 1.0072 'International Tables Vol C Tables 4.2.6.8 and 6.1.1.4'

loop_
_geom_angle_atom_site_label_1
_geom_angle_atom_site_label_2
_geom_angle_atom_site_label_3
_geom_angle
_geom_angle_site_symmetry_1
_geom_angle_site_symmetry_3
Na2 O1S Na3 83.7(3) . 16_665
Na2 O2S Na3 83.7(2) . .
O7 Pd1 O5 92.53(19) 2_765 2_765
O7 Pd1 O1 173.91(18) 2_765 .
O5 Pd1 O1 93.5(2) 2_765 .
O7 Pd1 O7 90.5(2) 2_765 .
O5 Pd1 O7 173.4(2) 2_765 .
O1 Pd1 O7 83.61(18) . .
O7 Pd1 Pd1 36.30(13) 2_765 2_765
O5 Pd1 Pd1 101.61(15) 2_765 2_765
O1 Pd1 Pd1 140.81(14) . 2_765
O7 Pd1 Pd1 84.26(12) . 2_765
O7 Pd1 Pd1 84.52(12) 2_765 3_675
O5 Pd1 Pd1 150.30(15) 2_765 3_675
O1 Pd1 Pd1 89.79(14) . 3_675
O7 Pd1 Pd1 35.92(13) . 3_675
Pd1 Pd1 Pd1 60.0 2_765 3_675
O7 Pd1 Na1 47.02(13) 2_765 .
O5 Pd1 Na1 133.39(15) 2_765 .
O1 Pd1 Na1 127.87(14) . .
O7 Pd1 Na1 47.08(13) . .
Pd1 Pd1 Na1 61.57(4) 2_765 .
Pd1 Pd1 Na1 61.57(4) 3_675 .
O3X Na1 O3X 103.0(8) 3_675 2_765
O3X Na1 O3X 103.0(8) 3_675 .
O3X Na1 O3X 103.0(8) 2_765 .
O3X Na1 O3 82.4(5) 3_675 2_765
O3X Na1 O3 22.9(7) 2_765 2_765
O3X Na1 O3 117.8(7) . 2_765
O3X Na1 O3 117.8(7) 3_675 .
O3X Na1 O3 82.4(5) 2_765 .
O3X Na1 O3 22.9(6) . .
O3 Na1 O3 100.8(3) 2_765 .
O3X Na1 O3 22.9(7) 3_675 3_675
O3X Na1 O3 117.8(7) 2_765 3_675
O3X Na1 O3 82.4(5) . 3_675
O3 Na1 O3 100.8(3) 2_765 3_675
O3 Na1 O3 100.8(3) . 3_675
O3X Na1 O7 130.4(5) 3_675 .
O3X Na1 O7 126.2(9) 2_765 .
O3X Na1 O7 74.5(6) . .
O3 Na1 O7 143.7(3) 2_765 .
O3 Na1 O7 78.8(2) . .
O3 Na1 O7 115.1(3) 3_675 .
O3X Na1 O7 126.2(9) 3_675 2_765
O3X Na1 O7 74.5(6) 2_765 2_765
O3X Na1 O7 130.4(5) . 2_765
O3 Na1 O7 78.8(2) 2_765 2_765
O3 Na1 O7 115.1(3) . 2_765
O3 Na1 O7 143.7(3) 3_675 2_765
O7 Na1 O7 69.1(2) . 2_765
O3X Na1 O7 74.5(6) 3_675 3_675
O3X Na1 O7 130.4(6) 2_765 3_675
O3X Na1 O7 126.2(9) . 3_675
O3 Na1 O7 115.1(3) 2_765 3_675
O3 Na1 O7 143.7(3) . 3_675
O3 Na1 O7 78.8(2) 3_675 3_675
O7 Na1 O7 69.1(2) . 3_675
O7 Na1 O7 69.1(2) 2_765 3_675
O3X Na1 Pd1 148.6(7) 3_675 .
O3X Na1 Pd1 94.7(8) 2_765 .
O3X Na1 Pd1 97.9(5) . .
O3 Na1 Pd1 108.2(2) 2_765 .
O3 Na1 Pd1 89.8(3) . .
O3 Na1 Pd1 146.7(3) 3_675 .
O7 Na1 Pd1 35.99(12) . .
O7 Na1 Pd1 35.57(12) 2_765 .
O7 Na1 Pd1 74.27(16) 3_675 .
O3X Na1 Pd1 97.9(5) 3_675 3_675
O3X Na1 Pd1 148.6(7) 2_765 3_675
O3X Na1 Pd1 94.7(8) . 3_675
O3 Na1 Pd1 146.7(3) 2_765 3_675
O3 Na1 Pd1 108.2(2) . 3_675
O3 Na1 Pd1 89.8(3) 3_675 3_675
O7 Na1 Pd1 35.57(12) . 3_675
O7 Na1 Pd1 74.27(16) 2_765 3_675
O7 Na1 Pd1 35.99(12) 3_675 3_675
Pd1 Na1 Pd1 56.86(8) . 3_675
O3X Na1 Pd1 94.7(8) 3_675 2_765
O3X Na1 Pd1 97.9(5) 2_765 2_765
O3X Na1 Pd1 148.6(7) . 2_765
O3 Na1 Pd1 89.8(3) 2_765 2_765
O3 Na1 Pd1 146.7(3) . 2_765
O3 Na1 Pd1 108.2(2) 3_675 2_765
O7 Na1 Pd1 74.27(16) . 2_765
O7 Na1 Pd1 35.99(12) 2_765 2_765
O7 Na1 Pd1 35.57(12) 3_675 2_765
Pd1 Na1 Pd1 56.86(8) . 2_765
Pd1 Na1 Pd1 56.86(8) 3_675 2_765
O4 Na2 O4 179.999(1) 16_665 .
O4 Na2 O1S 82.9(3) 16_665 .
O4 Na2 O1S 97.1(3) . .
O4 Na2 O1S 97.1(3) 16_665 16_665
O4 Na2 O1S 82.9(3) . 16_665
O1S Na2 O1S 179.998(1) . 16_665
O4 Na2 O2S 96.6(2) 16_665 .
O4 Na2 O2S 83.4(2) . .
O1S Na2 O2S 106.4(3) . .
O1S Na2 O2S 73.6(3) 16_665 .
O4 Na2 O2S 83.4(2) 16_665 16_665
O4 Na2 O2S 96.6(2) . 16_665
O1S Na2 O2S 73.6(3) . 16_665
O1S Na2 O2S 106.4(3) 16_665 16_665
O2S Na2 O2S 179.998(1) . 16_665
O4 Na2 Na3 44.82(16) 16_665 16_665
O4 Na2 Na3 135.18(16) . 16_665
O1S Na2 Na3 50.8(3) . 16_665
O1S Na2 Na3 129.2(3) 16_665 16_665
O2S Na2 Na3 130.84(19) . 16_665
O2S Na2 Na3 49.16(19) 16_665 16_665
O4 Na2 Na3 135.18(16) 16_665 .
O4 Na2 Na3 44.82(16) . .
O1S Na2 Na3 129.2(3) . .
O1S Na2 Na3 50.8(3) 16_665 .
O2S Na2 Na3 49.16(19) . .
O2S Na2 Na3 130.84(19) 16_665 .
Na3 Na2 Na3 180.0 16_665 .
O4S Na3 O4 166.1(4) . .
O4S Na3 O2S 93.0(3) . .
O4 Na3 O2S 81.9(2) . .
O4S Na3 O3S 86.5(4) . .
O4 Na3 O3S 105.6(3) . .
O2S Na3 O3S 82.6(3) . .
O4S Na3 O6 76.7(3) . 14_455
O4 Na3 O6 100.6(2) . 14_455
O2S Na3 O6 146.6(3) . 14_455
O3S Na3 O6 127.3(3) . 14_455
O4S Na3 O1S 87.4(4) . 16_665
O4 Na3 O1S 78.7(3) . 16_665
O2S Na3 O1S 68.8(3) . 16_665
O3S Na3 O1S 150.4(4) . 16_665
O6 Na3 O1S 79.0(3) 14_455 16_665
O4S Na3 O5 87.9(3) . 14_455
O4 Na3 O5 100.8(2) . 14_455
O2S Na3 O5 163.3(3) . 14_455
O3S Na3 O5 80.8(3) . 14_455
O6 Na3 O5 49.54(18) 14_455 14_455
O1S Na3 O5 127.9(3) 16_665 14_455
O4S Na3 C6 77.7(3) . 14_455
O4 Na3 C6 105.5(2) . 14_455
O2S Na3 C6 168.3(3) . 14_455
O3S Na3 C6 103.7(3) . 14_455
O6 Na3 C6 24.28(19) 14_455 14_455
O1S Na3 C6 103.2(3) 16_665 14_455
O5 Na3 C6 25.78(18) 14_455 14_455
O4S Na3 Na2 123.0(3) . .
O4 Na3 Na2 45.10(17) . .
O2S Na3 Na2 47.12(18) . .
O3S Na3 Na2 117.9(3) . .
O6 Na3 Na2 113.1(2) 14_455 .
O1S Na3 Na2 45.4(2) 16_665 .
O5 Na3 Na2 142.78(18) 14_455 .
C6 Na3 Na2 133.2(2) 14_455 .
O5S Na4 O5S 179.998(1) 15 3_565
O5S Na4 O5S 79.5(2) 15 .
O5S Na4 O5S 100.5(2) 3_565 .
O5S Na4 O5S 79.5(2) 15 2_665
O5S Na4 O5S 100.5(2) 3_565 2_665
O5S Na4 O5S 100.5(2) . 2_665
O5S Na4 O5S 100.5(2) 15 13_565
O5S Na4 O5S 79.5(2) 3_565 13_565
O5S Na4 O5S 179.998(1) . 13_565
O5S Na4 O5S 79.5(2) 2_665 13_565
O5S Na4 O5S 100.5(2) 15 14_455
O5S Na4 O5S 79.5(2) 3_565 14_455
O5S Na4 O5S 79.5(2) . 14_455
O5S Na4 O5S 179.999(1) 2_665 14_455
O5S Na4 O5S 100.5(2) 13_565 14_455
C2 O1 Pd1 111.7(4) . .
O3X O3 C4 71.2(11) . .
O3X O3 Na1 77.7(15) . .
C4 O3 Na1 128.9(7) . .
O3 O3X C4 67.8(12) . .
O3 O3X Na1 79.4(17) . .
C4 O3X Na1 128.0(17) . .
C4 O4 Na3 138.6(6) . .
C4 O4 Na2 125.4(6) . .
Na3 O4 Na2 90.1(2) . .
C6 O5 Pd1 117.6(5) . 3_675
C6 O5 Na3 92.3(4) . 15
Pd1 O5 Na3 147.6(3) 3_675 15
C6 O6 Na3 95.8(5) . 15
C1 O7 Pd1 117.6(4) . 3_675
C1 O7 Pd1 106.7(4) . .
Pd1 O7 Pd1 107.8(2) 3_675 .
C1 O7 Na1 127.7(4) . .
Pd1 O7 Na1 97.41(17) 3_675 .
Pd1 O7 Na1 96.93(17) . .
O7 C1 C5 110.7(6) . .
O7 C1 C2 108.8(5) . .
C5 C1 C2 110.4(6) . .
O7 C1 C3 109.5(6) . .
C5 C1 C3 112.8(6) . .
C2 C1 C3 104.5(6) . .
O2 C2 O1 121.0(7) . .
O2 C2 C1 121.4(6) . .
O1 C2 C1 117.6(6) . .
C4 C3 C1 113.2(7) . .
O4 C4 O3 126.2(8) . .
O4 C4 O3X 112.8(13) . .
O3 C4 O3X 41.0(12) . .
O4 C4 C3 118.2(7) . .
O3 C4 C3 113.1(8) . .
O3X C4 C3 123.3(12) . .
C6 C5 C1 114.4(6) . .
O6 C6 O5 119.8(7) . .
O6 C6 C5 121.0(7) . .
O5 C6 C5 119.2(6) . .
O6 C6 Na3 59.9(4) . 15
O5 C6 Na3 61.9(4) . 15
C5 C6 Na3 166.6(5) . 15

loop_
_geom_bond_atom_site_label_1
_geom_bond_atom_site_label_2
_geom_bond_distance
_geom_bond_site_symmetry_2
O1S Na2 2.399(9) .
O1S Na3 2.610(12) 16_665
O2S Na2 2.467(7) .
O2S Na3 2.547(8) .
O3S Na3 2.560(11) .
O4S Na3 2.296(9) .
O5S Na4 2.431(7) .
Pd1 O7 1.991(5) 2_765
Pd1 O5 2.003(5) 2_765
Pd1 O1 2.008(5) .
Pd1 O7 2.009(4) .
Pd1 Pd1 3.2321(9) 2_765
Pd1 Pd1 3.2321(9) 3_675
Pd1 Na1 3.394(4) .
Na1 O3X 2.27(2) 3_675
Na1 O3X 2.27(2) 2_765
Na1 O3X 2.27(2) .
Na1 O3 2.285(8) 2_765
Na1 O3 2.285(8) .
Na1 O3 2.285(8) 3_675
Na1 O7 2.504(6) .
Na1 O7 2.504(6) 2_765
Na1 O7 2.504(6) 3_675
Na1 Pd1 3.394(4) 3_675
Na1 Pd1 3.394(4) 2_765
Na2 O4 2.371(6) 16_665
Na2 O4 2.371(6) .
Na2 O1S 2.399(9) 16_665
Na2 O2S 2.467(7) 16_665
Na2 Na3 3.347(4) 16_665
Na2 Na3 3.347(4) .
Na3 O4 2.359(7) .
Na3 O6 2.595(7) 14_455
Na3 O1S 2.610(12) 16_665
Na3 O5 2.635(6) 14_455
Na3 C6 2.985(9) 14_455
Na4 O5S 2.431(7) 15
Na4 O5S 2.431(7) 3_565
Na4 O5S 2.431(7) 2_665
Na4 O5S 2.431(7) 13_565
Na4 O5S 2.431(7) 14_455
O1 C2 1.293(8) .
O2 C2 1.229(9) .
O3 O3X 0.90(3) .
O3 C4 1.275(11) .
O3X C4 1.303(17) .
O4 C4 1.227(10) .
O5 C6 1.299(9) .
O5 Pd1 2.003(5) 3_675
O5 Na3 2.635(6) 15
O6 C6 1.234(9) .
O6 Na3 2.595(7) 15
O7 C1 1.447(8) .
O7 Pd1 1.991(4) 3_675
C1 C5 1.511(10) .
C1 C2 1.541(10) .
C1 C3 1.547(10) .
C3 C4 1.532(12) .
C5 C6 1.491(11) .
C6 Na3 2.985(9) 15

loop_
_geom_hbond_atom_site_label_D
_geom_hbond_atom_site_label_H
_geom_hbond_atom_site_label_A
_geom_hbond_distance_DH
_geom_hbond_distance_HA
_geom_hbond_distance_DA
_geom_hbond_angle_DHA
_geom_hbond_site_symmetry_A
O4S H4Y O2 0.90(2) 2.42(10) 3.049(11) 127(10) 14_455
O4S H4X O3 0.90(2) 2.63(9) 3.320(12) 134(11) 18_545
O4S H4X O4 0.90(2) 2.03(5) 2.880(10) 157(10) 18_545
O3S H3Y O3S 0.90(2) 2.63(17) 2.986(11) 105(12) 18_545
O3S H3X O1 0.90(2) 2.10(6) 2.945(10) 158(12) 6_565
O2S H2Y O3 0.89(2) 2.14(3) 3.024(15) 169(9) 18_545
O2S H2X O2 0.90(2) 1.97(3) 2.832(9) 160(8) 6_565
